data_4325358
loop_
_publ_author_name
'David D. Schnaars'
'Guang Wu'
'Trevor W. Hayton'

_publ_contact_author_email hayton@chem.ucsb.edu
_publ_contact_author_name 'Trevor W Hayton'
_publ_section_title
;
 Borane-Mediated Silylation of a Metal-Oxo Ligand
;
_journal_name_full 'Inorganic Chemistry'
_journal_page_first 4695
_journal_page_last 4697
_journal_paper_doi 10.1021/ic2008649
_journal_volume 50
_journal_year 2011
_chemical_formula_sum 'C116 H117 B Co F15 N2 O4 Si U'
_chemical_formula_weight 2223.98
_chemical_name_systematic
; 
 ?
;
_space_group_IT_number 14
_symmetry_cell_setting monoclinic
_symmetry_space_group_name_Hall '-P 2yn'
_symmetry_space_group_name_H-M 'P 1 21/n 1'
_atom_sites_solution_hydrogens geom
_atom_sites_solution_primary direct
_atom_sites_solution_secondary difmap
_audit_creation_method SHELXL-97
_cell_angle_alpha 90.00
_cell_angle_beta 90.449(4)
_cell_angle_gamma 90.00
_cell_formula_units_Z 4
_cell_length_a 16.581(2)
_cell_length_b 30.018(4)
_cell_length_c 20.994(3)
_cell_measurement_temperature 150(2)
_cell_volume 10449(2)
_computing_structure_refinement 'SHELXL-97 (Sheldrick, 1997)'
_computing_structure_solution 'SHELXS-97 (Sheldrick, 1990)'
_diffrn_ambient_temperature 150(2)
_diffrn_measured_fraction_theta_full 0.941
_diffrn_measured_fraction_theta_max 0.941
_diffrn_measurement_device_type 'CCD Area Detector'
_diffrn_measurement_method 'Omega Scan'
_diffrn_radiation_monochromator graphite
_diffrn_radiation_source 'fine-focus sealed tube'
_diffrn_radiation_type MoK\a
_diffrn_radiation_wavelength 0.71073
_diffrn_reflns_av_R_equivalents 0.1304
_diffrn_reflns_av_sigmaI/netI 0.1645
_diffrn_reflns_limit_h_max 20
_diffrn_reflns_limit_h_min -15
_diffrn_reflns_limit_k_max 37
_diffrn_reflns_limit_k_min -37
_diffrn_reflns_limit_l_max 20
_diffrn_reflns_limit_l_min -25
_diffrn_reflns_number 55887
_diffrn_reflns_theta_full 26.36
_diffrn_reflns_theta_max 26.36
_diffrn_reflns_theta_min 1.70
_exptl_absorpt_coefficient_mu 1.798
_exptl_absorpt_correction_T_max 0.29886
_exptl_absorpt_correction_T_min 0.21541
_exptl_absorpt_correction_type empirical
_exptl_absorpt_process_details 'psi scan'
_exptl_crystal_colour Dark_Orange
_exptl_crystal_density_diffrn 1.414
_exptl_crystal_description Block
_exptl_crystal_F_000 4528
_exptl_crystal_size_max 0.30
_exptl_crystal_size_mid 0.28
_exptl_crystal_size_min 0.08
_refine_diff_density_max 4.735
_refine_diff_density_min -4.519
_refine_diff_density_rms 0.199
_refine_ls_extinction_method none
_refine_ls_goodness_of_fit_ref 1.293
_refine_ls_hydrogen_treatment constr
_refine_ls_matrix_type full
_refine_ls_number_parameters 1150
_refine_ls_number_reflns 20098
_refine_ls_number_restraints 66
_refine_ls_restrained_S_all 1.291
_refine_ls_R_factor_all 0.1895
_refine_ls_R_factor_gt 0.1336
_refine_ls_shift/su_max 0.001
_refine_ls_shift/su_mean 0.000
_refine_ls_structure_factor_coef Fsqd
_refine_ls_weighting_details 'calc w=1/[\s^2^(Fo^2^)+(0.0798P)^2^+63.2176P] where P=(Fo^2^+2Fc^2^)/3'
_refine_ls_weighting_scheme calc
_refine_ls_wR_factor_gt 0.2331
_refine_ls_wR_factor_ref 0.2542
_reflns_number_gt 13327
_reflns_number_total 20098
_reflns_threshold_expression >2sigma(I)
_cod_data_source_file ic2008649_si_002_2.cif
_cod_data_source_block 2
_cod_database_code 4325358

loop_
_symmetry_equiv_pos_as_xyz
'x, y, z'
'-x+1/2, y+1/2, -z+1/2'
'-x, -y, -z'
'x-1/2, -y-1/2, z-1/2'

loop_
_atom_site_label
_atom_site_type_symbol
_atom_site_fract_x
_atom_site_fract_y
_atom_site_fract_z
_atom_site_U_iso_or_equiv
_atom_site_adp_type
_atom_site_occupancy
_atom_site_symmetry_multiplicity
_atom_site_calc_flag
_atom_site_refinement_flags
C116 C 1.011(4) 0.042(3) 0.904(3) 0.48(6) Uiso 1 1 d D
C105 C 0.110(3) 0.054(2) 0.818(3) 0.39(4) Uiso 1 1 d D
C113 C 0.853(3) 0.0921(10) 1.0144(14) 0.24(2) Uiso 1 1 d D
C115 C 0.959(3) 0.0477(15) 0.9611(19) 0.27(3) Uiso 1 1 d D
U1 U 0.82156(3) 0.378374(14) 0.80114(2) 0.01170(14) Uani 1 1 d .
Co1 Co 0.68653(12) 0.18490(6) 0.60300(9) 0.0246(5) Uani 1 1 d .
Si1 Si 0.8231(2) 0.49642(11) 0.73988(19) 0.0212(9) Uani 1 1 d .
F6 F 0.8315(5) 0.2621(3) 0.7243(4) 0.036(2) Uani 1 1 d .
C87 C 0.6470(10) 0.5511(6) 0.8508(9) 0.048(5) Uani 1 1 d .
H87 H 0.6295 0.5482 0.8926 0.058 Uiso 1 1 calc R
F15 F 0.9612(5) 0.3078(3) 0.9190(4) 0.031(2) Uani 1 1 d .
O2 O 0.8175(5) 0.4478(3) 0.7719(4) 0.021(2) Uani 1 1 d .
C4 C 1.1594(8) 0.3800(5) 0.7425(7) 0.028(3) Uani 1 1 d .
H4 H 1.2149 0.3829 0.7477 0.033 Uiso 1 1 calc R
O1 O 0.8185(5) 0.3140(3) 0.8345(4) 0.0130(19) Uani 1 1 d .
B1 B 0.8160(10) 0.2697(5) 0.8613(7) 0.020(4) Uani 1 1 d .
C77 C 0.8150(9) 0.4923(4) 0.6505(7) 0.023(3) Uani 1 1 d .
O4 O 0.9250(5) 0.3973(3) 0.8705(4) 0.0162(19) Uani 1 1 d .
N1 N 0.9109(6) 0.3646(3) 0.7085(5) 0.015(2) Uani 1 1 d .
O3 O 0.7350(5) 0.3612(3) 0.7156(4) 0.022(2) Uani 1 1 d .
F1 F 0.6550(5) 0.3105(3) 0.8155(4) 0.036(2) Uani 1 1 d .
F10 F 0.9482(7) 0.2084(3) 0.9199(5) 0.061(3) Uani 1 1 d .
C89 C 0.9167(8) 0.5247(4) 0.7682(7) 0.019(3) Uani 1 1 d .
F14 F 0.9881(6) 0.3333(3) 1.0388(5) 0.053(3) Uani 1 1 d .
F7 F 0.9387(6) 0.2150(3) 0.6628(4) 0.048(3) Uani 1 1 d .
F11 F 0.7139(6) 0.2436(3) 0.9772(4) 0.057(3) Uani 1 1 d .
F5 F 0.7826(8) 0.1755(3) 0.8795(5) 0.068(2) Uani 1 1 d .
F9 F 1.0544(7) 0.1621(3) 0.8567(6) 0.075(4) Uani 1 1 d .
N2 N 0.7636(6) 0.4045(3) 0.9034(5) 0.018(2) Uani 1 1 d .
F8 F 1.0495(6) 0.1640(3) 0.7263(5) 0.060(3) Uani 1 1 d .
F2 F 0.5176(6) 0.2682(4) 0.7995(5) 0.075(4) Uani 1 1 d .
C64 C 0.7194(13) 0.1997(7) 0.8587(8) 0.055(4) Uani 1 1 d .
C94 C 0.9693(8) 0.5066(4) 0.8160(6) 0.023(3) Uani 1 1 d .
H94 H 0.9566 0.4790 0.8332 0.028 Uiso 1 1 calc R
F13 F 0.8837(7) 0.3133(4) 1.1298(5) 0.070(3) Uani 1 1 d .
C53 C 1.0285(7) 0.4238(4) 0.9434(6) 0.0132(19) Uani 1 1 d .
C66 C 0.8856(9) 0.2390(4) 0.7613(7) 0.022(2) Uani 1 1 d .
C51 C 0.8821(8) 0.4253(4) 0.9662(6) 0.022(3) Uani 1 1 d .
H51 H 0.8988 0.4377 1.0047 0.026 Uiso 1 1 calc R
C58 C 1.0843(8) 0.4155(4) 0.8974(6) 0.021(3) Uani 1 1 d .
H58 H 1.0685 0.4035 0.8585 0.025 Uiso 1 1 calc R
C57 C 1.1646(9) 0.4252(5) 0.9094(8) 0.032(4) Uani 1 1 d .
H57 H 1.2026 0.4190 0.8782 0.038 Uiso 1 1 calc R
C23 C 0.7399(8) 0.3526(4) 0.6555(6) 0.020(2) Uani 1 1 d .
C33 C 0.5174(9) 0.3799(5) 0.8813(8) 0.041(2) Uani 1 1 d U
H33 H 0.4622 0.3747 0.8781 0.049 Uiso 1 1 calc R
C3 C 1.1223(8) 0.3414(4) 0.7627(6) 0.019(3) Uani 1 1 d .
C83 C 0.7345(9) 0.5305(4) 0.7670(7) 0.027(3) Uani 1 1 d .
C44 C 0.7974(8) 0.4193(4) 0.9579(6) 0.020(3) Uani 1 1 d .
F4 F 0.6436(7) 0.1330(3) 0.8636(5) 0.068(2) Uani 1 1 d .
C67 C 0.9400(9) 0.2144(5) 0.7270(7) 0.031(4) Uani 1 1 d .
C2 C 1.0398(8) 0.3374(4) 0.7536(6) 0.017(3) Uani 1 1 d .
H2 H 1.0132 0.3122 0.7683 0.021 Uiso 1 1 calc R
C6 C 1.0326(8) 0.4105(4) 0.7062(6) 0.018(3) Uani 1 1 d .
H6 H 1.0020 0.4339 0.6898 0.022 Uiso 1 1 calc R
C32 C 0.5546(9) 0.4045(5) 0.8342(8) 0.041(2) Uani 1 1 d U
C1 C 0.9958(7) 0.3711(4) 0.7226(6) 0.015(3) Uani 1 1 d .
C11 C 1.1611(8) 0.4571(5) 0.6914(7) 0.030(4) Uani 1 1 d .
F12 F 0.7473(7) 0.2666(4) 1.0965(5) 0.078(4) Uani 1 1 d .
C45 C 0.7459(8) 0.4324(5) 1.0107(7) 0.025(3) Uani 1 1 d .
C71 C 0.8353(9) 0.2751(4) 0.9399(7) 0.025(3) Uani 1 1 d .
C93 C 1.0390(9) 0.5283(4) 0.8381(7) 0.026(3) Uani 1 1 d .
H93 H 1.0702 0.5154 0.8702 0.031 Uiso 1 1 calc R
C54 C 1.0548(9) 0.4441(4) 1.0006(8) 0.030(3) Uani 1 1 d .
H54 H 1.0171 0.4521 1.0311 0.035 Uiso 1 1 calc R
C16 C 0.9532(9) 0.3546(5) 0.5994(7) 0.027(4) Uani 1 1 d .
F3 F 0.5079(7) 0.1785(5) 0.8240(6) 0.102(5) Uani 1 1 d .
C24 C 0.6597(9) 0.3416(4) 0.6229(8) 0.030(3) Uani 1 1 d .
C84 C 0.6948(11) 0.5615(5) 0.7265(8) 0.043(4) Uani 1 1 d .
H84 H 0.7109 0.5640 0.6843 0.052 Uiso 1 1 calc R
C35 C 0.6418(9) 0.3687(4) 0.9411(7) 0.029(3) Uani 1 1 d U
H35 H 0.6709 0.3555 0.9741 0.035 Uiso 1 1 calc R
C37 C 0.5562(11) 0.4403(6) 0.7270(9) 0.056(5) Uani 1 1 d .
H37A H 0.5227 0.4488 0.6916 0.084 Uiso 1 1 calc R
H37B H 0.5919 0.4168 0.7142 0.084 Uiso 1 1 calc R
H37C H 0.5873 0.4655 0.7410 0.084 Uiso 1 1 calc R
C50 C 0.6833(9) 0.4613(5) 1.0034(8) 0.034(4) Uani 1 1 d .
H50 H 0.6716 0.4734 0.9636 0.041 Uiso 1 1 calc R
C17 C 0.9576(12) 0.3869(6) 0.5523(8) 0.053(5) Uani 1 1 d .
H17 H 0.9206 0.4102 0.5508 0.063 Uiso 1 1 calc R
C56 C 1.1900(9) 0.4436(5) 0.9664(9) 0.037(4) Uani 1 1 d .
H56 H 1.2441 0.4501 0.9734 0.044 Uiso 1 1 calc R
C15 C 0.8890(8) 0.3577(4) 0.6473(7) 0.020(3) Uani 1 1 d .
C25 C 0.6454(9) 0.3479(4) 0.5571(8) 0.030(3) Uani 1 1 d .
H25 H 0.6851 0.3609 0.5322 0.036 Uiso 1 1 calc R
C85 C 0.6331(12) 0.5880(6) 0.7483(9) 0.052(5) Uani 1 1 d .
H85 H 0.6089 0.6092 0.7220 0.062 Uiso 1 1 calc R
C69 C 0.9964(11) 0.1861(5) 0.8232(9) 0.042(4) Uani 1 1 d .
C98 C 0.6669(11) 0.2100(7) 0.6908(8) 0.053(5) Uani 1 1 d .
H98 H 0.6751 0.2392 0.7044 0.063 Uiso 1 1 calc R
C74 C 0.8679(11) 0.3005(6) 1.0691(8) 0.043(4) Uani 1 1 d .
C102 C 0.7478(10) 0.1631(6) 0.5295(8) 0.045(3) Uani 1 1 d .
H102 H 0.7725 0.1353 0.5272 0.054 Uiso 1 1 calc R
C60 C 0.6582(10) 0.2661(5) 0.8289(7) 0.033(4) Uani 1 1 d .
C43 C 0.5707(16) 0.3178(9) 1.0400(12) 0.106(10) Uani 1 1 d .
H43A H 0.6034 0.3415 1.0566 0.159 Uiso 1 1 calc R
H43B H 0.6047 0.2951 1.0223 0.159 Uiso 1 1 calc R
H43C H 0.5391 0.3053 1.0737 0.159 Uiso 1 1 calc R
C49 C 0.6383(10) 0.4722(6) 1.0541(10) 0.051(5) Uani 1 1 d .
H49 H 0.5968 0.4928 1.0493 0.062 Uiso 1 1 calc R
C75 C 0.9214(9) 0.3104(5) 1.0217(7) 0.030(4) Uani 1 1 d .
C103 C 0.7848(12) 0.2027(7) 0.5543(9) 0.056(6) Uani 1 1 d .
H103 H 0.8373 0.2055 0.5695 0.067 Uiso 1 1 calc R
C82 C 0.8718(11) 0.5093(5) 0.6104(8) 0.044(4) Uani 1 1 d .
H82 H 0.9161 0.5242 0.6274 0.052 Uiso 1 1 calc R
C68 C 0.9974(10) 0.1885(5) 0.7591(9) 0.039(4) Uani 1 1 d .
C5 C 1.1153(8) 0.4153(4) 0.7141(6) 0.019(3) Uani 1 1 d .
C92 C 1.0605(9) 0.5678(5) 0.8129(8) 0.036(4) Uani 1 1 d .
H92 H 1.1072 0.5822 0.8266 0.043 Uiso 1 1 calc R
C22 C 0.8077(8) 0.3516(4) 0.6237(6) 0.020(2) Uani 1 1 d .
H22 H 0.8027 0.3462 0.5802 0.024 Uiso 1 1 calc R
C12 C 1.1033(9) 0.4920(5) 0.6631(8) 0.035(4) Uani 1 1 d .
H12A H 1.1339 0.5168 0.6472 0.052 Uiso 1 1 calc R
H12B H 1.0672 0.5022 0.6956 0.052 Uiso 1 1 calc R
H12C H 1.0728 0.4789 0.6289 0.052 Uiso 1 1 calc R
C7 C 1.1729(9) 0.3020(4) 0.7886(7) 0.030(4) Uani 1 1 d .
C55 C 1.1346(9) 0.4520(4) 1.0116(8) 0.030(3) Uani 1 1 d .
H55 H 1.1511 0.4634 1.0508 0.035 Uiso 1 1 calc R
C100 C 0.6566(15) 0.2181(6) 0.5234(9) 0.063(6) Uani 1 1 d .
H100 H 0.6094 0.2340 0.5156 0.076 Uiso 1 1 calc R
C19 C 1.0708(15) 0.3491(10) 0.5099(12) 0.090(9) Uani 1 1 d .
H19 H 1.1114 0.3471 0.4796 0.108 Uiso 1 1 calc R
C99 C 0.5970(10) 0.1914(7) 0.6617(8) 0.046(5) Uani 1 1 d .
H99 H 0.5503 0.2074 0.6524 0.055 Uiso 1 1 calc R
C31 C 0.6353(8) 0.4121(5) 0.8445(7) 0.028(3) Uani 1 1 d U
H31 H 0.6627 0.4293 0.8148 0.034 Uiso 1 1 calc R
C30 C 0.6793(8) 0.3956(4) 0.8966(7) 0.026(3) Uani 1 1 d U
C59 C 0.7277(9) 0.2453(5) 0.8477(7) 0.026(3) Uani 1 1 d .
C65 C 0.8844(8) 0.2393(4) 0.8266(7) 0.022(2) Uani 1 1 d .
C40 C 0.5129(13) 0.3365(7) 0.9865(10) 0.064(6) Uani 1 1 d .
C96 C 0.6854(12) 0.1361(6) 0.6687(9) 0.056(5) Uani 1 1 d .
H96 H 0.7093 0.1082 0.6653 0.067 Uiso 1 1 calc R
C97 C 0.7207(10) 0.1740(6) 0.6941(8) 0.045(5) Uani 1 1 d .
H97 H 0.7727 0.1754 0.7109 0.054 Uiso 1 1 calc R
C34 C 0.5604(9) 0.3621(5) 0.9347(9) 0.041(2) Uani 1 1 d U
C38 C 0.4568(12) 0.4645(7) 0.8033(11) 0.079(7) Uani 1 1 d .
H38A H 0.4918 0.4844 0.8262 0.118 Uiso 1 1 calc R
H38B H 0.4146 0.4545 0.8309 0.118 Uiso 1 1 calc R
H38C H 0.4335 0.4798 0.7675 0.118 Uiso 1 1 calc R
C28 C 0.5242(9) 0.3107(5) 0.6279(9) 0.040(4) Uani 1 1 d .
H28 H 0.4833 0.2983 0.6523 0.048 Uiso 1 1 calc R
C52 C 0.9409(7) 0.4149(4) 0.9244(6) 0.0132(19) Uani 1 1 d .
C78 C 0.7492(11) 0.4719(5) 0.6229(7) 0.038(4) Uani 1 1 d .
H78 H 0.7098 0.4604 0.6495 0.046 Uiso 1 1 calc R
C76 C 0.9037(9) 0.2987(4) 0.9588(7) 0.025(3) Uani 1 1 d .
C14 C 1.2179(10) 0.4420(6) 0.6392(8) 0.048(5) Uani 1 1 d .
H14A H 1.2554 0.4206 0.6562 0.072 Uiso 1 1 calc R
H14B H 1.2470 0.4672 0.6232 0.072 Uiso 1 1 calc R
H14C H 1.1873 0.4286 0.6053 0.072 Uiso 1 1 calc R
C90 C 0.9415(10) 0.5670(5) 0.7434(7) 0.036(4) Uani 1 1 d .
H90 H 0.9106 0.5812 0.7123 0.043 Uiso 1 1 calc R
C13 C 1.2105(10) 0.4772(5) 0.7474(8) 0.044(5) Uani 1 1 d .
H13A H 1.2437 0.4545 0.7662 0.066 Uiso 1 1 calc R
H13B H 1.1743 0.4888 0.7788 0.066 Uiso 1 1 calc R
H13C H 1.2440 0.5009 0.7318 0.066 Uiso 1 1 calc R
C91 C 1.0119(10) 0.5867(5) 0.7660(8) 0.036(4) Uani 1 1 d .
H91 H 1.0272 0.6140 0.7488 0.043 Uiso 1 1 calc R
C48 C 0.6526(12) 0.4534(7) 1.1136(11) 0.070(7) Uani 1 1 d .
H48 H 0.6191 0.4601 1.1476 0.084 Uiso 1 1 calc R
C72 C 0.7823(9) 0.2664(5) 0.9887(7) 0.027(3) Uani 1 1 d .
C42 C 0.4642(14) 0.2993(7) 0.9571(11) 0.094(10) Uani 1 1 d .
H42A H 0.4430 0.2806 0.9902 0.141 Uiso 1 1 calc R
H42B H 0.4980 0.2819 0.9298 0.141 Uiso 1 1 calc R
H42C H 0.4204 0.3116 0.9327 0.141 Uiso 1 1 calc R
C8 C 1.1352(10) 0.2831(6) 0.8471(8) 0.047(5) Uani 1 1 d .
H8A H 1.1613 0.2556 0.8581 0.071 Uiso 1 1 calc R
H8B H 1.0789 0.2778 0.8391 0.071 Uiso 1 1 calc R
H8C H 1.1411 0.3039 0.8816 0.071 Uiso 1 1 calc R
C101 C 0.6673(10) 0.1729(6) 0.5088(8) 0.045(3) Uani 1 1 d .
H101 H 0.6304 0.1536 0.4899 0.054 Uiso 1 1 calc R
C104 C 0.7265(14) 0.2362(6) 0.5512(9) 0.062(6) Uani 1 1 d .
H104 H 0.7329 0.2654 0.5651 0.074 Uiso 1 1 calc R
C80 C 0.7967(15) 0.4841(6) 0.5168(9) 0.064(6) Uani 1 1 d .
H80 H 0.7913 0.4818 0.4728 0.077 Uiso 1 1 calc R
C29 C 0.5983(9) 0.3239(5) 0.6575(7) 0.031(4) Uani 1 1 d .
H29 H 0.6048 0.3204 0.7012 0.037 Uiso 1 1 calc R
C81 C 0.8647(14) 0.5047(6) 0.5437(9) 0.063(6) Uani 1 1 d .
H81 H 0.9053 0.5153 0.5175 0.076 Uiso 1 1 calc R
C18 C 1.0186(15) 0.3836(8) 0.5072(9) 0.074(7) Uani 1 1 d .
H18 H 1.0233 0.4050 0.4755 0.089 Uiso 1 1 calc R
C79 C 0.7383(12) 0.4674(5) 0.5561(9) 0.050(5) Uani 1 1 d .
H79 H 0.6927 0.4535 0.5393 0.060 Uiso 1 1 calc R
C41 C 0.4585(11) 0.3699(6) 1.0183(10) 0.075(7) Uani 1 1 d .
H41A H 0.4188 0.3803 0.9883 0.112 Uiso 1 1 calc R
H41B H 0.4901 0.3947 1.0333 0.112 Uiso 1 1 calc R
H41C H 0.4321 0.3561 1.0537 0.112 Uiso 1 1 calc R
C21 C 1.0069(10) 0.3192(6) 0.5992(8) 0.049(5) Uani 1 1 d .
H21 H 1.0025 0.2967 0.6294 0.059 Uiso 1 1 calc R
C86 C 0.6090(11) 0.5822(6) 0.8084(11) 0.060(6) Uani 1 1 d .
H86 H 0.5660 0.5991 0.8233 0.072 Uiso 1 1 calc R
C61 C 0.5825(13) 0.2445(7) 0.8197(8) 0.055(4) Uani 1 1 d .
C70 C 0.9425(11) 0.2118(4) 0.8565(8) 0.037(4) Uani 1 1 d .
C9 C 1.2600(11) 0.3128(7) 0.8045(13) 0.083(8) Uani 1 1 d .
H9A H 1.2619 0.3355 0.8368 0.125 Uiso 1 1 calc R
H9B H 1.2867 0.3233 0.7670 0.125 Uiso 1 1 calc R
H9C H 1.2867 0.2865 0.8199 0.125 Uiso 1 1 calc R
C26 C 0.5713(9) 0.3348(6) 0.5284(9) 0.045(3) Uani 1 1 d .
H26 H 0.5632 0.3391 0.4849 0.054 Uiso 1 1 calc R
C27 C 0.5132(10) 0.3163(6) 0.5634(9) 0.045(3) Uani 1 1 d .
H27 H 0.4654 0.3071 0.5440 0.054 Uiso 1 1 calc R
C47 C 0.7160(12) 0.4250(7) 1.1216(9) 0.062(6) Uani 1 1 d .
H47 H 0.7269 0.4129 1.1615 0.075 Uiso 1 1 calc R
C95 C 0.6068(11) 0.1474(6) 0.6491(9) 0.051(5) Uani 1 1 d .
H95 H 0.5688 0.1284 0.6310 0.061 Uiso 1 1 calc R
C10 C 1.1707(14) 0.2647(6) 0.7391(10) 0.077(7) Uani 1 1 d .
H10A H 1.1893 0.2375 0.7582 0.115 Uiso 1 1 calc R
H10B H 1.2049 0.2723 0.7041 0.115 Uiso 1 1 calc R
H10C H 1.1164 0.2608 0.7238 0.115 Uiso 1 1 calc R
C73 C 0.7989(11) 0.2775(6) 1.0522(8) 0.048(5) Uani 1 1 d .
C36 C 0.5050(9) 0.4245(6) 0.7799(9) 0.043(5) Uani 1 1 d .
C39 C 0.4443(9) 0.3905(6) 0.7500(10) 0.056(6) Uani 1 1 d .
H39A H 0.4267 0.4012 0.7091 0.084 Uiso 1 1 calc R
H39B H 0.3986 0.3873 0.7774 0.084 Uiso 1 1 calc R
H39C H 0.4704 0.3622 0.7451 0.084 Uiso 1 1 calc R
C46 C 0.7635(11) 0.4145(6) 1.0713(8) 0.050(5) Uani 1 1 d .
H46 H 0.8074 0.3956 1.0768 0.060 Uiso 1 1 calc R
C62 C 0.5798(13) 0.2000(7) 0.8325(8) 0.055(4) Uani 1 1 d .
C88 C 0.7078(10) 0.5264(5) 0.8295(8) 0.035(4) Uani 1 1 d .
H88 H 0.7328 0.5061 0.8567 0.042 Uiso 1 1 calc R
C63 C 0.6480(13) 0.1772(7) 0.8509(8) 0.055(4) Uani 1 1 d .
C20 C 1.0659(12) 0.3176(9) 0.5548(11) 0.079(8) Uani 1 1 d .
H20 H 1.1032 0.2945 0.5557 0.095 Uiso 1 1 calc R
C110 C 0.3363(14) 0.1971(7) 0.9305(11) 0.079(7) Uiso 1 1 d D
C112 C 0.8037(17) 0.1335(10) 1.0156(13) 0.130(11) Uiso 1 1 d D
C114 C 0.8968(18) 0.0845(9) 0.9529(11) 0.123(11) Uiso 1 1 d D
C108 C 0.275(2) 0.1246(9) 0.8984(14) 0.188(17) Uiso 1 1 d D
C107 C 0.228(2) 0.1029(12) 0.8454(13) 0.195(18) Uiso 1 1 d D
C109 C 0.322(3) 0.1644(13) 0.8776(13) 0.28(3) Uiso 1 1 d D
C106 C 0.167(4) 0.070(2) 0.869(2) 0.38(4) Uiso 1 1 d D
C111 C 0.806(4) 0.1577(16) 1.078(2) 0.31(3) Uiso 1 1 d D

loop_
_atom_site_aniso_label
_atom_site_aniso_U_11
_atom_site_aniso_U_22
_atom_site_aniso_U_33
_atom_site_aniso_U_23
_atom_site_aniso_U_13
_atom_site_aniso_U_12
U1 0.0078(2) 0.0117(2) 0.0156(2) -0.0027(2) -0.00005(16) -0.0018(2)
Co1 0.0286(11) 0.0197(9) 0.0257(12) -0.0028(8) 0.0031(9) -0.0015(8)
Si1 0.026(2) 0.0132(18) 0.025(2) 0.0012(15) -0.0071(18) 0.0025(15)
F6 0.053(6) 0.029(5) 0.026(5) 0.002(4) 0.001(4) -0.007(4)
C87 0.044(11) 0.046(11) 0.053(13) -0.012(9) -0.005(9) 0.011(9)
F15 0.024(5) 0.039(5) 0.031(5) 0.010(4) -0.001(4) -0.008(4)
O2 0.025(5) 0.019(5) 0.018(5) -0.002(4) -0.001(4) 0.000(4)
C4 0.019(7) 0.035(8) 0.028(8) -0.008(7) -0.002(6) 0.003(7)
O1 0.006(4) 0.016(4) 0.016(5) -0.001(4) -0.002(4) -0.002(3)
B1 0.036(10) 0.012(7) 0.013(8) 0.007(6) 0.000(7) -0.005(6)
C77 0.024(8) 0.021(7) 0.025(9) 0.000(6) -0.016(7) 0.009(6)
O4 0.013(5) 0.019(4) 0.017(5) -0.003(4) 0.003(4) -0.001(4)
N1 0.021(6) 0.011(5) 0.014(6) 0.006(4) -0.001(5) -0.001(4)
O3 0.015(5) 0.021(5) 0.028(6) -0.007(4) 0.009(4) -0.010(4)
F1 0.016(5) 0.052(6) 0.040(6) -0.010(4) 0.002(4) -0.009(4)
F10 0.105(9) 0.047(6) 0.031(6) 0.007(5) -0.015(6) 0.039(6)
C89 0.012(7) 0.010(6) 0.035(9) -0.004(6) -0.001(6) -0.007(5)
F14 0.037(6) 0.078(7) 0.043(6) 0.006(5) -0.023(5) -0.026(5)
F7 0.058(7) 0.054(6) 0.031(6) -0.011(4) 0.012(5) -0.005(5)
F11 0.065(7) 0.083(7) 0.022(5) -0.010(5) 0.011(5) -0.052(6)
F5 0.114(7) 0.033(4) 0.057(5) -0.002(3) 0.009(5) -0.044(4)
F9 0.093(9) 0.052(7) 0.078(9) -0.002(6) -0.011(7) 0.051(6)
N2 0.018(6) 0.023(6) 0.012(6) -0.003(5) 0.010(5) 0.002(5)
F8 0.052(7) 0.051(6) 0.076(8) -0.026(6) 0.016(6) 0.010(5)
F2 0.029(6) 0.134(11) 0.061(8) -0.051(7) 0.007(6) -0.017(7)
C64 0.067(10) 0.067(9) 0.032(8) -0.033(7) 0.024(7) -0.047(8)
C94 0.032(9) 0.018(7) 0.018(8) 0.007(6) 0.006(7) -0.002(6)
F13 0.065(8) 0.109(9) 0.036(7) -0.013(6) -0.005(6) -0.019(7)
C53 0.012(5) 0.009(4) 0.018(5) -0.002(4) -0.006(4) -0.003(3)
C66 0.028(6) 0.013(5) 0.024(6) -0.001(4) 0.004(5) -0.009(4)
C51 0.030(8) 0.017(7) 0.018(8) -0.012(6) -0.001(6) 0.006(6)
C58 0.017(8) 0.029(7) 0.016(8) 0.003(6) -0.002(6) 0.001(6)
C57 0.027(9) 0.037(9) 0.031(10) 0.014(7) -0.008(7) -0.003(7)
C23 0.031(6) 0.018(5) 0.012(5) -0.004(4) 0.001(4) 0.003(4)
C33 0.016(4) 0.051(6) 0.056(6) -0.028(5) 0.014(4) -0.009(4)
C3 0.011(7) 0.022(7) 0.025(8) -0.001(6) 0.010(6) 0.002(5)
C83 0.026(8) 0.020(7) 0.035(9) -0.009(6) 0.002(7) 0.005(6)
C44 0.021(8) 0.020(7) 0.020(8) -0.004(6) 0.000(6) -0.005(6)
F4 0.114(7) 0.033(4) 0.057(5) -0.002(3) 0.009(5) -0.044(4)
C67 0.037(10) 0.027(8) 0.030(10) -0.009(7) 0.012(8) -0.019(7)
C2 0.017(7) 0.010(6) 0.025(8) 0.000(5) 0.015(6) -0.004(5)
C6 0.019(8) 0.017(7) 0.019(8) -0.007(5) 0.002(6) 0.007(5)
C32 0.016(4) 0.051(6) 0.056(6) -0.028(5) 0.014(4) -0.009(4)
C1 0.013(6) 0.014(7) 0.017(7) -0.006(5) 0.012(5) -0.006(5)
C11 0.021(9) 0.031(8) 0.037(10) 0.001(7) -0.002(7) -0.013(6)
F12 0.080(9) 0.131(10) 0.023(6) -0.009(6) 0.020(6) -0.050(8)
C45 0.014(7) 0.036(8) 0.025(9) -0.024(7) 0.005(6) 0.002(6)
C71 0.037(9) 0.015(7) 0.024(8) 0.005(6) 0.005(7) -0.005(6)
C93 0.029(9) 0.025(8) 0.023(8) -0.006(6) 0.002(7) 0.002(6)
C54 0.029(6) 0.015(5) 0.044(7) -0.012(5) -0.013(6) -0.006(4)
C16 0.028(9) 0.029(8) 0.025(9) -0.014(6) 0.009(7) -0.015(6)
F3 0.076(9) 0.133(11) 0.099(10) -0.065(9) 0.042(8) -0.083(8)
C24 0.027(6) 0.022(5) 0.041(7) 0.003(5) -0.005(6) 0.008(4)
C84 0.063(12) 0.022(8) 0.044(11) -0.001(7) -0.008(9) 0.020(8)
C35 0.028(6) 0.030(8) 0.031(8) -0.018(5) 0.009(6) -0.012(6)
C37 0.048(12) 0.050(11) 0.070(15) -0.015(10) -0.029(11) 0.002(9)
C50 0.023(9) 0.045(9) 0.034(10) -0.018(7) 0.000(7) -0.003(7)
C17 0.080(14) 0.052(12) 0.027(10) -0.004(8) 0.004(9) -0.042(10)
C56 0.015(8) 0.027(8) 0.068(13) 0.010(8) -0.014(8) -0.007(6)
C15 0.019(8) 0.015(6) 0.027(8) 0.000(6) 0.005(6) 0.004(5)
C25 0.027(6) 0.022(5) 0.041(7) 0.003(5) -0.005(6) 0.008(4)
C85 0.065(14) 0.049(11) 0.041(12) 0.000(9) 0.000(10) 0.025(9)
C69 0.057(12) 0.018(8) 0.052(12) -0.008(7) -0.009(10) 0.017(7)
C98 0.046(13) 0.086(14) 0.025(11) 0.001(9) -0.005(9) 0.000(10)
C74 0.057(12) 0.055(11) 0.019(9) -0.011(8) -0.006(9) -0.001(9)
C102 0.038(7) 0.058(8) 0.040(8) -0.028(6) 0.024(6) -0.011(6)
C60 0.035(10) 0.041(10) 0.024(9) -0.012(7) 0.015(8) -0.024(7)
C43 0.11(2) 0.13(2) 0.08(2) 0.005(17) 0.049(18) -0.047(18)
C49 0.036(11) 0.057(12) 0.062(14) -0.031(10) 0.020(10) 0.006(8)
C75 0.032(9) 0.029(8) 0.030(9) 0.013(7) -0.011(8) -0.011(7)
C103 0.044(12) 0.071(13) 0.054(13) -0.028(10) 0.029(10) -0.022(10)
C82 0.062(13) 0.042(10) 0.026(10) -0.003(7) -0.011(9) -0.019(9)
C68 0.045(11) 0.014(8) 0.057(13) -0.009(7) 0.004(9) 0.006(7)
C5 0.016(7) 0.028(7) 0.014(7) -0.002(6) 0.012(6) -0.005(6)
C92 0.023(9) 0.038(9) 0.047(11) -0.016(8) -0.005(8) -0.010(7)
C22 0.031(6) 0.018(5) 0.012(5) -0.004(4) 0.001(4) 0.003(4)
C12 0.030(9) 0.032(8) 0.042(10) 0.012(7) 0.012(8) -0.019(7)
C7 0.027(9) 0.023(8) 0.041(10) 0.002(7) 0.006(7) 0.013(6)
C55 0.029(6) 0.015(5) 0.044(7) -0.012(5) -0.013(6) -0.006(4)
C100 0.103(19) 0.053(12) 0.034(12) 0.022(9) 0.014(12) 0.004(12)
C19 0.080(19) 0.12(2) 0.067(18) -0.042(17) 0.056(15) -0.029(16)
C99 0.020(9) 0.090(15) 0.028(10) -0.003(9) 0.013(8) -0.002(9)
C31 0.018(6) 0.027(7) 0.040(8) -0.011(6) 0.011(6) -0.001(5)
C30 0.019(7) 0.024(7) 0.035(8) -0.018(5) 0.013(5) 0.002(5)
C59 0.024(9) 0.035(8) 0.019(8) -0.012(6) -0.002(7) -0.010(7)
C65 0.028(6) 0.013(5) 0.024(6) -0.001(4) 0.004(5) -0.009(4)
C40 0.063(14) 0.080(14) 0.049(13) -0.023(11) 0.044(11) -0.029(11)
C96 0.067(14) 0.048(11) 0.052(12) 0.034(9) -0.032(11) -0.012(9)
C97 0.022(9) 0.078(13) 0.036(11) 0.021(9) -0.009(8) -0.017(9)
C34 0.016(4) 0.051(6) 0.056(6) -0.028(5) 0.014(4) -0.009(4)
C38 0.046(13) 0.095(17) 0.095(19) -0.035(14) -0.007(12) 0.034(12)
C28 0.022(9) 0.036(9) 0.062(13) -0.013(8) -0.011(9) 0.004(7)
C52 0.012(5) 0.009(4) 0.018(5) -0.002(4) -0.006(4) -0.003(3)
C78 0.064(13) 0.029(8) 0.022(9) 0.000(7) -0.003(8) 0.002(8)
C76 0.025(8) 0.023(7) 0.027(9) -0.001(6) -0.002(7) -0.009(6)
C14 0.033(10) 0.057(11) 0.054(12) 0.019(9) 0.020(9) -0.021(8)
C90 0.051(11) 0.029(8) 0.027(9) 0.004(7) -0.016(8) 0.014(8)
C13 0.043(11) 0.030(9) 0.058(12) 0.015(8) 0.004(9) -0.019(7)
C91 0.050(11) 0.015(7) 0.043(11) 0.001(7) 0.000(9) -0.007(7)
C48 0.051(13) 0.097(17) 0.062(15) -0.058(13) 0.025(12) -0.005(12)
C72 0.034(9) 0.031(8) 0.017(8) -0.004(6) 0.000(7) -0.014(7)
C42 0.11(2) 0.083(16) 0.091(18) -0.046(13) 0.070(15) -0.075(15)
C8 0.045(11) 0.053(11) 0.045(12) 0.018(9) -0.005(9) 0.018(9)
C101 0.038(7) 0.058(8) 0.040(8) -0.028(6) 0.024(6) -0.011(6)
C104 0.098(18) 0.035(10) 0.053(13) 0.006(9) 0.036(12) -0.033(11)
C80 0.12(2) 0.046(11) 0.021(10) 0.003(8) -0.009(12) 0.012(12)
C29 0.034(9) 0.030(8) 0.029(9) 0.000(7) -0.014(8) 0.012(7)
C81 0.106(18) 0.051(12) 0.033(11) 0.006(9) 0.010(11) -0.035(12)
C18 0.11(2) 0.085(17) 0.032(11) -0.007(11) 0.024(12) -0.059(15)
C79 0.075(14) 0.035(10) 0.041(12) -0.008(8) -0.025(11) -0.015(9)
C41 0.057(13) 0.083(15) 0.085(16) -0.049(12) 0.060(12) -0.038(11)
C21 0.048(12) 0.074(13) 0.026(10) -0.020(9) 0.017(9) -0.005(10)
C86 0.034(11) 0.053(12) 0.093(18) -0.015(11) -0.017(11) 0.026(9)
C61 0.067(11) 0.074(10) 0.024(7) -0.025(7) 0.005(7) -0.023(8)
C70 0.071(13) 0.009(7) 0.031(10) 0.000(6) -0.003(9) -0.001(7)
C9 0.033(12) 0.058(13) 0.16(3) 0.030(14) -0.030(14) 0.005(10)
C26 0.022(7) 0.065(8) 0.047(9) -0.013(7) -0.017(6) 0.000(6)
C27 0.022(7) 0.065(8) 0.047(9) -0.013(7) -0.017(6) 0.000(6)
C47 0.064(15) 0.094(16) 0.029(11) -0.011(10) 0.007(10) 0.013(12)
C95 0.044(12) 0.064(13) 0.044(12) 0.027(10) -0.001(9) -0.029(9)
C10 0.107(19) 0.055(13) 0.068(16) -0.010(11) 0.026(13) 0.044(12)
C73 0.049(12) 0.064(12) 0.030(11) -0.005(9) 0.008(9) -0.024(9)
C36 0.018(9) 0.063(11) 0.048(12) -0.025(9) -0.003(8) 0.012(8)
C39 0.015(9) 0.072(14) 0.082(15) -0.013(11) -0.006(9) -0.013(8)
C46 0.045(11) 0.083(14) 0.022(10) -0.019(9) 0.006(9) 0.001(10)
C62 0.067(10) 0.067(9) 0.032(8) -0.033(7) 0.024(7) -0.047(8)
C88 0.038(10) 0.027(8) 0.040(11) -0.007(7) -0.009(8) 0.013(7)
C63 0.067(11) 0.074(10) 0.024(7) -0.025(7) 0.005(7) -0.023(8)
C20 0.044(13) 0.13(2) 0.064(16) -0.051(15) 0.033(12) 0.000(13)

loop_
_atom_type_symbol
_atom_type_description
_atom_type_scat_dispersion_real
_atom_type_scat_dispersion_imag
_atom_type_scat_source
C C 0.0033 0.0016 'International Tables Vol C Tables 4.2.6.8 and 6.1.1.4'
H H 0.0000 0.0000 'International Tables Vol C Tables 4.2.6.8 and 6.1.1.4'
B B 0.0013 0.0007 'International Tables Vol C Tables 4.2.6.8 and 6.1.1.4'
N N 0.0061 0.0033 'International Tables Vol C Tables 4.2.6.8 and 6.1.1.4'
O O 0.0106 0.0060 'International Tables Vol C Tables 4.2.6.8 and 6.1.1.4'
F F 0.0171 0.0103 'International Tables Vol C Tables 4.2.6.8 and 6.1.1.4'
Si Si 0.0817 0.0704 'International Tables Vol C Tables 4.2.6.8 and 6.1.1.4'
Co Co 0.3494 0.9721 'International Tables Vol C Tables 4.2.6.8 and 6.1.1.4'
U U -9.6767 9.6646 'International Tables Vol C Tables 4.2.6.8 and 6.1.1.4'

loop_
_geom_angle_atom_site_label_1
_geom_angle_atom_site_label_2
_geom_angle_atom_site_label_3
_geom_angle
C112 C113 C114 114.3(11)
C116 C115 C114 112.7(11)
O1 U1 O2 175.3(3)
O1 U1 O4 92.1(3)
O2 U1 O4 87.9(3)
O1 U1 O3 92.1(3)
O2 U1 O3 88.7(3)
O4 U1 O3 169.1(3)
O1 U1 N2 89.5(3)
O2 U1 N2 86.0(3)
O4 U1 N2 70.6(3)
O3 U1 N2 119.5(3)
O1 U1 N1 97.3(3)
O2 U1 N1 87.4(3)
O4 U1 N1 95.2(3)
O3 U1 N1 74.3(3)
N2 U1 N1 164.5(3)
C99 Co1 C102 158.7(7)
C99 Co1 C95 40.3(7)
C102 Co1 C95 122.9(8)
C99 Co1 C104 121.6(9)
C102 Co1 C104 69.7(8)
C95 Co1 C104 157.3(9)
C99 Co1 C103 157.5(8)
C102 Co1 C103 42.3(6)
C95 Co1 C103 160.7(9)
C104 Co1 C103 40.8(8)
C99 Co1 C100 107.0(9)
C102 Co1 C100 68.7(8)
C95 Co1 C100 121.7(9)
C104 Co1 C100 41.0(8)
C103 Co1 C100 68.8(9)
C99 Co1 C96 68.2(9)
C102 Co1 C96 107.7(9)
C95 Co1 C96 41.1(7)
C104 Co1 C96 159.7(9)
C103 Co1 C96 123.8(9)
C100 Co1 C96 158.4(8)
C99 Co1 C97 68.1(7)
C102 Co1 C97 123.1(8)
C95 Co1 C97 68.3(7)
C104 Co1 C97 123.3(8)
C103 Co1 C97 107.7(8)
C100 Co1 C97 159.6(8)
C96 Co1 C97 40.2(7)
C99 Co1 C98 41.9(7)
C102 Co1 C98 158.1(7)
C95 Co1 C98 69.9(8)
C104 Co1 C98 105.4(8)
C103 Co1 C98 120.2(8)
C100 Co1 C98 122.3(8)
C96 Co1 C98 69.2(8)
C97 Co1 C98 40.7(7)
C99 Co1 C101 121.3(7)
C102 Co1 C101 41.9(7)
C95 Co1 C101 105.8(7)
C104 Co1 C101 70.0(8)
C103 Co1 C101 70.9(7)
C100 Co1 C101 40.6(7)
C96 Co1 C101 122.4(8)
C97 Co1 C101 159.1(8)
C98 Co1 C101 158.2(7)
O2 Si1 C89 109.3(6)
O2 Si1 C83 108.6(6)
C89 Si1 C83 107.8(6)
O2 Si1 C77 110.6(5)
C89 Si1 C77 113.5(7)
C83 Si1 C77 106.7(6)
C88 C87 C86 119.0(18)
C88 C87 H87 120.5
C86 C87 H87 120.5
Si1 O2 U1 170.3(6)
C3 C4 C5 121.8(13)
C3 C4 H4 119.1
C5 C4 H4 119.1
B1 O1 U1 176.9(8)
O1 B1 C65 108.6(11)
O1 B1 C59 111.5(12)
C65 B1 C59 106.8(11)
O1 B1 C71 106.7(10)
C65 B1 C71 111.4(12)
C59 B1 C71 111.8(11)
C82 C77 C78 117.0(14)
C82 C77 Si1 123.1(11)
C78 C77 Si1 119.9(12)
C52 O4 U1 143.9(8)
C15 N1 C1 117.9(10)
C15 N1 U1 127.8(8)
C1 N1 U1 113.7(7)
C23 O3 U1 138.5(8)
C94 C89 C90 114.5(12)
C94 C89 Si1 123.5(9)
C90 C89 Si1 122.0(11)
C44 N2 C30 123.1(11)
C44 N2 U1 132.6(9)
C30 N2 U1 103.9(8)
F5 C64 C63 116.3(19)
F5 C64 C59 120.4(15)
C63 C64 C59 123(2)
C93 C94 C89 123.6(12)
C93 C94 H94 118.2
C89 C94 H94 118.2
C58 C53 C54 118.2(12)
C58 C53 C52 115.6(11)
C54 C53 C52 125.8(12)
F6 C66 C65 123.3(12)
F6 C66 C67 113.9(13)
C65 C66 C67 122.8(14)
C52 C51 C44 127.2(12)
C52 C51 H51 116.4
C44 C51 H51 116.4
C53 C58 C57 119.3(13)
C53 C58 H58 120.3
C57 C58 H58 120.3
C56 C57 C58 121.8(15)
C56 C57 H57 119.1
C58 C57 H57 119.1
O3 C23 C22 124.3(13)
O3 C23 C24 114.9(12)
C22 C23 C24 120.8(13)
C32 C33 C34 122.6(14)
C32 C33 H33 118.7
C34 C33 H33 118.7
C4 C3 C2 118.2(12)
C4 C3 C7 120.6(12)
C2 C3 C7 121.0(11)
C88 C83 C84 118.3(13)
C88 C83 Si1 119.4(11)
C84 C83 Si1 122.3(12)
N2 C44 C51 123.4(12)
N2 C44 C45 119.5(12)
C51 C44 C45 117.0(12)
F7 C67 C66 120.8(15)
F7 C67 C68 119.6(14)
C66 C67 C68 119.5(15)
C3 C2 C1 120.7(11)
C3 C2 H2 119.7
C1 C2 H2 119.7
C1 C6 C5 120.0(12)
C1 C6 H6 120.0
C5 C6 H6 120.0
C31 C32 C33 114.5(17)
C31 C32 C36 125.0(15)
C33 C32 C36 120.2(14)
C6 C1 C2 120.3(12)
C6 C1 N1 119.8(11)
C2 C1 N1 119.8(10)
C14 C11 C12 108.2(13)
C14 C11 C5 106.8(11)
C12 C11 C5 111.5(11)
C14 C11 C13 109.7(13)
C12 C11 C13 110.5(12)
C5 C11 C13 110.0(12)
C50 C45 C46 119.8(13)
C50 C45 C44 122.6(14)
C46 C45 C44 117.7(13)
C72 C71 C76 114.1(13)
C72 C71 B1 126.2(13)
C76 C71 B1 118.4(12)
C92 C93 C94 119.8(14)
C92 C93 H93 120.1
C94 C93 H93 120.1
C55 C54 C53 120.9(14)
C55 C54 H54 119.6
C53 C54 H54 119.6
C21 C16 C17 119.8(15)
C21 C16 C15 121.3(14)
C17 C16 C15 118.9(15)
C29 C24 C25 116.9(14)
C29 C24 C23 119.8(14)
C25 C24 C23 123.3(13)
C85 C84 C83 121.4(16)
C85 C84 H84 119.3
C83 C84 H84 119.3
C34 C35 C30 117.7(16)
C34 C35 H35 121.1
C30 C35 H35 121.1
C36 C37 H37A 109.5
C36 C37 H37B 109.5
H37A C37 H37B 109.5
C36 C37 H37C 109.5
H37A C37 H37C 109.5
H37B C37 H37C 109.5
C49 C50 C45 119.6(17)
C49 C50 H50 120.2
C45 C50 H50 120.2
C16 C17 C18 118(2)
C16 C17 H17 120.8
C18 C17 H17 120.8
C55 C56 C57 118.7(14)
C55 C56 H56 120.6
C57 C56 H56 120.6
N1 C15 C22 126.1(12)
N1 C15 C16 118.0(12)
C22 C15 C16 115.9(12)
C24 C25 C26 121.2(15)
C24 C25 H25 119.4
C26 C25 H25 119.4
C86 C85 C84 117.9(17)
C86 C85 H85 121.1
C84 C85 H85 121.1
C68 C69 C70 119.3(15)
C68 C69 F9 121.3(15)
C70 C69 F9 119.0(16)
C97 C98 C99 103.5(18)
C97 C98 Co1 69.5(11)
C99 C98 Co1 66.3(9)
C97 C98 H98 128.2
C99 C98 H98 128.2
Co1 C98 H98 127.4
F13 C74 C75 119.9(16)
F13 C74 C73 122.6(16)
C75 C74 C73 117.4(15)
C101 C102 C103 109.6(16)
C101 C102 Co1 71.5(9)
C103 C102 Co1 70.2(9)
C101 C102 H102 125.2
C103 C102 H102 125.2
Co1 C102 H102 124.7
F1 C60 C59 122.5(12)
F1 C60 C61 112.6(16)
C59 C60 C61 124.9(16)
C40 C43 H43A 109.5
C40 C43 H43B 109.5
H43A C43 H43B 109.5
C40 C43 H43C 109.5
H43A C43 H43C 109.5
H43B C43 H43C 109.5
C50 C49 C48 121.3(18)
C50 C49 H49 119.3
C48 C49 H49 119.3
F14 C75 C74 116.8(14)
F14 C75 C76 123.2(13)
C74 C75 C76 119.9(14)
C104 C103 C102 106.6(18)
C104 C103 Co1 69.5(10)
C102 C103 Co1 67.5(9)
C104 C103 H103 126.7
C102 C103 H103 126.7
Co1 C103 H103 127.8
C77 C82 C81 121.5(16)
C77 C82 H82 119.2
C81 C82 H82 119.2
F8 C68 C69 120.0(15)
F8 C68 C67 119.9(16)
C69 C68 C67 119.9(15)
C6 C5 C4 118.7(12)
C6 C5 C11 122.4(12)
C4 C5 C11 118.9(12)
C93 C92 C91 118.9(14)
C93 C92 H92 120.5
C91 C92 H92 120.5
C23 C22 C15 128.6(13)
C23 C22 H22 115.7
C15 C22 H22 115.7
C11 C12 H12A 109.5
C11 C12 H12B 109.5
H12A C12 H12B 109.5
C11 C12 H12C 109.5
H12A C12 H12C 109.5
H12B C12 H12C 109.5
C8 C7 C9 107.7(16)
C8 C7 C10 105.9(14)
C9 C7 C10 109.0(15)
C8 C7 C3 110.5(11)
C9 C7 C3 115.3(12)
C10 C7 C3 108.1(14)
C56 C55 C54 120.8(15)
C56 C55 H55 119.6
C54 C55 H55 119.6
C101 C100 C104 111.1(19)
C101 C100 Co1 70.7(11)
C104 C100 Co1 69.3(11)
C101 C100 H100 124.5
C104 C100 H100 124.5
Co1 C100 H100 127.1
C20 C19 C18 122(2)
C20 C19 H19 119.1
C18 C19 H19 119.1
C95 C99 C98 111.6(17)
C95 C99 Co1 71.7(10)
C98 C99 Co1 71.8(10)
C95 C99 H99 124.2
C98 C99 H99 124.2
Co1 C99 H99 123.9
C32 C31 C30 124.4(15)
C32 C31 H31 117.8
C30 C31 H31 117.8
C35 C30 C31 119.9(14)
C35 C30 N2 119.1(14)
C31 C30 N2 120.9(13)
C60 C59 C64 114.3(15)
C60 C59 B1 126.1(13)
C64 C59 B1 119.5(15)
C66 C65 C70 115.3(13)
C66 C65 B1 117.7(12)
C70 C65 B1 127.0(13)
C42 C40 C41 110.7(17)
C42 C40 C34 110.7(16)
C41 C40 C34 106.8(17)
C42 C40 C43 110(2)
C41 C40 C43 106.5(18)
C34 C40 C43 111.6(17)
C97 C96 C95 107.6(17)
C97 C96 Co1 70.1(10)
C95 C96 Co1 68.7(9)
C97 C96 H96 126.2
C95 C96 H96 126.2
Co1 C96 H96 126.6
C96 C97 C98 110.3(16)
C96 C97 Co1 69.8(10)
C98 C97 Co1 69.8(10)
C96 C97 H97 124.8
C98 C97 H97 124.8
Co1 C97 H97 127.3
C35 C34 C33 120.5(15)
C35 C34 C40 120.5(18)
C33 C34 C40 118.9(15)
C36 C38 H38A 109.5
C36 C38 H38B 109.5
H38A C38 H38B 109.5
C36 C38 H38C 109.5
H38A C38 H38C 109.5
H38B C38 H38C 109.5
C27 C28 C29 120.0(16)
C27 C28 H28 120.0
C29 C28 H28 120.0
O4 C52 C51 121.7(12)
O4 C52 C53 119.7(11)
C51 C52 C53 118.6(12)
C77 C78 C79 123.6(16)
C77 C78 H78 118.2
C79 C78 H78 118.2
F15 C76 C71 121.7(13)
F15 C76 C75 113.8(12)
C71 C76 C75 124.2(13)
C11 C14 H14A 109.5
C11 C14 H14B 109.5
H14A C14 H14B 109.5
C11 C14 H14C 109.5
H14A C14 H14C 109.5
H14B C14 H14C 109.5
C91 C90 C89 119.8(13)
C91 C90 H90 120.1
C89 C90 H90 120.1
C11 C13 H13A 109.5
C11 C13 H13B 109.5
H13A C13 H13B 109.5
C11 C13 H13C 109.5
H13A C13 H13C 109.5
H13B C13 H13C 109.5
C90 C91 C92 123.4(14)
C90 C91 H91 118.3
C92 C91 H91 118.3
C47 C48 C49 119.5(17)
C47 C48 H48 120.3
C49 C48 H48 120.3
F11 C72 C71 120.4(13)
F11 C72 C73 116.8(13)
C71 C72 C73 122.6(14)
C40 C42 H42A 109.5
C40 C42 H42B 109.5
H42A C42 H42B 109.5
C40 C42 H42C 109.5
H42A C42 H42C 109.5
H42B C42 H42C 109.5
C7 C8 H8A 109.5
C7 C8 H8B 109.5
H8A C8 H8B 109.5
C7 C8 H8C 109.5
H8A C8 H8C 109.5
H8B C8 H8C 109.5
C100 C101 C102 104.6(16)
C100 C101 Co1 68.6(10)
C102 C101 Co1 66.6(9)
C100 C101 H101 127.7
C102 C101 H101 127.7
Co1 C101 H101 128.5
C103 C104 C100 108.1(17)
C103 C104 Co1 69.7(10)
C100 C104 Co1 69.7(9)
C103 C104 H104 126.0
C100 C104 H104 126.0
Co1 C104 H104 126.3
C79 C80 C81 119.2(17)
C79 C80 H80 120.4
C81 C80 H80 120.4
C24 C29 C28 121.4(16)
C24 C29 H29 119.3
C28 C29 H29 119.3
C80 C81 C82 120.3(17)
C80 C81 H81 119.9
C82 C81 H81 119.9
C19 C18 C17 120(2)
C19 C18 H18 120.2
C17 C18 H18 120.2
C80 C79 C78 118.3(17)
C80 C79 H79 120.9
C78 C79 H79 120.9
C40 C41 H41A 109.5
C40 C41 H41B 109.5
H41A C41 H41B 109.5
C40 C41 H41C 109.5
H41A C41 H41C 109.5
H41B C41 H41C 109.5
C20 C21 C16 120(2)
C20 C21 H21 120.1
C16 C21 H21 120.1
C85 C86 C87 122.4(17)
C85 C86 H86 118.8
C87 C86 H86 118.8
F2 C61 C62 123.4(19)
F2 C61 C60 119.9(17)
C62 C61 C60 117(2)
F10 C70 C69 115.0(14)
F10 C70 C65 122.0(14)
C69 C70 C65 123.0(15)
C7 C9 H9A 109.5
C7 C9 H9B 109.5
H9A C9 H9B 109.5
C7 C9 H9C 109.5
H9A C9 H9C 109.5
H9B C9 H9C 109.5
C27 C26 C25 120.4(17)
C27 C26 H26 119.8
C25 C26 H26 119.8
C26 C27 C28 120.1(16)
C26 C27 H27 119.9
C28 C27 H27 119.9
C46 C47 C48 120(2)
C46 C47 H47 120.0
C48 C47 H47 120.0
C99 C95 C96 106.9(17)
C99 C95 Co1 68.0(9)
C96 C95 Co1 70.2(9)
C99 C95 H95 126.5
C96 C95 H95 126.5
Co1 C95 H95 126.8
C7 C10 H10A 109.5
C7 C10 H10B 109.5
H10A C10 H10B 109.5
C7 C10 H10C 109.5
H10A C10 H10C 109.5
H10B C10 H10C 109.5
F12 C73 C74 119.1(16)
F12 C73 C72 119.5(15)
C74 C73 C72 121.4(15)
C37 C36 C32 112.1(14)
C37 C36 C38 107.0(17)
C32 C36 C38 110.6(15)
C37 C36 C39 106.2(15)
C32 C36 C39 112.8(15)
C38 C36 C39 107.8(14)
C36 C39 H39A 109.5
C36 C39 H39B 109.5
H39A C39 H39B 109.5
C36 C39 H39C 109.5
H39A C39 H39C 109.5
H39B C39 H39C 109.5
C47 C46 C45 119.8(18)
C47 C46 H46 120.1
C45 C46 H46 120.1
C61 C62 F3 118(2)
C61 C62 C63 121.0(18)
F3 C62 C63 121.2(19)
C87 C88 C83 121.0(16)
C87 C88 H88 119.5
C83 C88 H88 119.5
F4 C63 C64 120(2)
F4 C63 C62 119.7(17)
C64 C63 C62 120(2)
C19 C20 C21 120(2)
C19 C20 H20 119.8
C21 C20 H20 119.8
C113 C112 C111 114.4(11)
C113 C114 C115 110.3(10)
C109 C108 C107 113.4(11)
C108 C107 C106 112.3(11)
C108 C109 C110 112.9(11)
C105 C106 C107 112.7(11)

loop_
_geom_bond_atom_site_label_1
_geom_bond_atom_site_label_2
_geom_bond_distance
C116 C115 1.494(10)
C105 C106 1.501(10)
C113 C112 1.485(10)
C113 C114 1.506(10)
C115 C114 1.518(10)
U1 O1 2.056(8)
U1 O2 2.173(8)
U1 O4 2.313(9)
U1 O3 2.346(9)
U1 N2 2.485(10)
U1 N1 2.488(10)
Co1 C99 1.947(15)
Co1 C102 1.966(14)
Co1 C95 1.993(15)
Co1 C104 2.000(15)
Co1 C103 2.002(16)
Co1 C100 2.005(18)
Co1 C96 2.013(16)
Co1 C97 2.017(17)
Co1 C98 2.020(18)
Co1 C101 2.033(17)
Si1 O2 1.610(9)
Si1 C89 1.862(13)
Si1 C83 1.882(14)
Si1 C77 1.885(15)
F6 C66 1.370(16)
C87 C88 1.33(2)
C87 C86 1.43(2)
C87 H87 0.9300
F15 C76 1.302(15)
C4 C3 1.379(18)
C4 C5 1.417(19)
C4 H4 0.9300
O1 B1 1.444(16)
B1 C65 1.63(2)
B1 C59 1.66(2)
B1 C71 1.69(2)
C77 C82 1.37(2)
C77 C78 1.37(2)
O4 C52 1.274(14)
N1 C15 1.349(17)
N1 C1 1.449(16)
O3 C23 1.291(15)
F1 C60 1.363(17)
F10 C70 1.338(17)
C89 C94 1.432(19)
C89 C90 1.434(19)
F14 C75 1.348(16)
F7 C67 1.347(17)
F11 C72 1.345(16)
F5 C64 1.34(2)
F9 C69 1.387(19)
N2 C44 1.345(16)
N2 C30 1.429(17)
F8 C68 1.332(17)
F2 C61 1.36(2)
C64 C63 1.37(2)
C64 C59 1.39(2)
C94 C93 1.401(19)
C94 H94 0.9300
F13 C74 1.354(18)
C53 C58 1.365(18)
C53 C54 1.412(18)
C53 C52 1.526(17)
C66 C65 1.371(19)
C66 C67 1.374(19)
C51 C52 1.355(17)
C51 C44 1.424(18)
C51 H51 0.9300
C58 C57 1.384(19)
C58 H58 0.9300
C57 C56 1.38(2)
C57 H57 0.9300
C23 C22 1.312(18)
C23 C24 1.53(2)
C33 C32 1.38(2)
C33 C34 1.43(2)
C33 H33 0.9300
C3 C2 1.386(18)
C3 C7 1.545(18)
C83 C88 1.39(2)
C83 C84 1.42(2)
C44 C45 1.460(18)
F4 C63 1.36(2)
C67 C68 1.40(2)
C2 C1 1.406(17)
C2 H2 0.9300
C6 C1 1.374(16)
C6 C5 1.388(18)
C6 H6 0.9300
C32 C31 1.37(2)
C32 C36 1.52(2)
C11 C14 1.52(2)
C11 C12 1.54(2)
C11 C5 1.544(18)
C11 C13 1.55(2)
F12 C73 1.310(18)
C45 C50 1.36(2)
C45 C46 1.41(2)
C71 C72 1.380(19)
C71 C76 1.390(19)
C93 C92 1.35(2)
C93 H93 0.9300
C54 C55 1.363(19)
C54 H54 0.9300
C16 C21 1.38(2)
C16 C17 1.39(2)
C16 C15 1.473(18)
F3 C62 1.366(19)
C24 C29 1.36(2)
C24 C25 1.41(2)
C84 C85 1.38(2)
C84 H84 0.9300
C35 C34 1.370(19)
C35 C30 1.39(2)
C35 H35 0.9300
C37 C36 1.48(2)
C37 H37A 0.9600
C37 H37B 0.9600
C37 H37C 0.9600
C50 C49 1.34(2)
C50 H50 0.9300
C17 C18 1.39(3)
C17 H17 0.9300
C56 C55 1.35(2)
C56 H56 0.9300
C15 C22 1.444(19)
C25 C26 1.42(2)
C25 H25 0.9300
C85 C86 1.34(3)
C85 H85 0.9300
C69 C68 1.35(2)
C69 C70 1.38(2)
C98 C97 1.40(2)
C98 C99 1.42(2)
C98 H98 0.9300
C74 C75 1.37(2)
C74 C73 1.38(2)
C102 C101 1.43(2)
C102 C103 1.43(2)
C102 H102 0.9300
C60 C59 1.37(2)
C60 C61 1.43(2)
C43 C40 1.57(3)
C43 H43A 0.9600
C43 H43B 0.9600
C43 H43C 0.9600
C49 C48 1.39(3)
C49 H49 0.9300
C75 C76 1.40(2)
C103 C104 1.39(3)
C103 H103 0.9300
C82 C81 1.41(2)
C82 H82 0.9300
C92 C91 1.39(2)
C92 H92 0.9300
C22 H22 0.9300
C12 H12A 0.9600
C12 H12B 0.9600
C12 H12C 0.9600
C7 C8 1.49(2)
C7 C9 1.52(2)
C7 C10 1.53(2)
C55 H55 0.9300
C100 C101 1.40(2)
C100 C104 1.40(3)
C100 H100 0.9300
C19 C20 1.34(3)
C19 C18 1.35(3)
C19 H19 0.9300
C99 C95 1.36(2)
C99 H99 0.9300
C31 C30 1.40(2)
C31 H31 0.9300
C65 C70 1.41(2)
C40 C42 1.51(3)
C40 C41 1.51(2)
C40 C34 1.55(2)
C96 C97 1.38(2)
C96 C95 1.40(2)
C96 H96 0.9300
C97 H97 0.9300
C38 C36 1.53(2)
C38 H38A 0.9600
C38 H38B 0.9600
C38 H38C 0.9600
C28 C27 1.38(2)
C28 C29 1.43(2)
C28 H28 0.9300
C78 C79 1.42(2)
C78 H78 0.9300
C14 H14A 0.9600
C14 H14B 0.9600
C14 H14C 0.9600
C90 C91 1.39(2)
C90 H90 0.9300
C13 H13A 0.9600
C13 H13B 0.9600
C13 H13C 0.9600
C91 H91 0.9300
C48 C47 1.36(3)
C48 H48 0.9300
C72 C73 1.40(2)
C42 H42A 0.9600
C42 H42B 0.9600
C42 H42C 0.9600
C8 H8A 0.9600
C8 H8B 0.9600
C8 H8C 0.9600
C101 H101 0.9300
C104 H104 0.9300
C80 C79 1.37(3)
C80 C81 1.40(3)
C80 H80 0.9300
C29 H29 0.9300
C81 H81 0.9300
C18 H18 0.9300
C79 H79 0.9300
C41 H41A 0.9600
C41 H41B 0.9600
C41 H41C 0.9600
C21 C20 1.36(2)
C21 H21 0.9300
C86 H86 0.9300
C61 C62 1.36(3)
C9 H9A 0.9600
C9 H9B 0.9600
C9 H9C 0.9600
C26 C27 1.34(2)
C26 H26 0.9300
C27 H27 0.9300
C47 C46 1.36(2)
C47 H47 0.9300
C95 H95 0.9300
C10 H10A 0.9600
C10 H10B 0.9600
C10 H10C 0.9600
C36 C39 1.56(2)
C39 H39A 0.9600
C39 H39B 0.9600
C39 H39C 0.9600
C46 H46 0.9300
C62 C63 1.37(3)
C88 H88 0.9300
C20 H20 0.9300
C110 C109 1.502(10)
C112 C111 1.495(10)
C108 C109 1.494(10)
C108 C107 1.499(10)
C107 C106 1.504(10)

loop_
_geom_torsion_atom_site_label_1
_geom_torsion_atom_site_label_2
_geom_torsion_atom_site_label_3
_geom_torsion_atom_site_label_4
_geom_torsion
C89 Si1 O2 U1 -89(3)
C83 Si1 O2 U1 154(3)
C77 Si1 O2 U1 37(4)
O1 U1 O2 Si1 -169(3)
O4 U1 O2 Si1 101(3)
O3 U1 O2 Si1 -69(3)
N2 U1 O2 Si1 171(3)
N1 U1 O2 Si1 5(3)
O2 U1 O1 B1 -39(18)
O4 U1 O1 B1 51(16)
O3 U1 O1 B1 -139(16)
N2 U1 O1 B1 -20(16)
N1 U1 O1 B1 146(16)
U1 O1 B1 C65 -135(16)
U1 O1 B1 C59 107(16)
U1 O1 B1 C71 -15(17)
O2 Si1 C77 C82 -124.5(13)
C89 Si1 C77 C82 -1.2(15)
C83 Si1 C77 C82 117.4(13)
O2 Si1 C77 C78 56.2(13)
C89 Si1 C77 C78 179.5(11)
C83 Si1 C77 C78 -61.8(12)
O1 U1 O4 C52 -96.2(13)
O2 U1 O4 C52 79.0(13)
O3 U1 O4 C52 151.1(15)
N2 U1 O4 C52 -7.5(12)
N1 U1 O4 C52 166.3(13)
O1 U1 N1 C15 97.0(10)
O2 U1 N1 C15 -82.6(10)
O4 U1 N1 C15 -170.3(9)
O3 U1 N1 C15 6.8(9)
N2 U1 N1 C15 -147.6(12)
O1 U1 N1 C1 -92.1(7)
O2 U1 N1 C1 88.4(7)
O4 U1 N1 C1 0.7(7)
O3 U1 N1 C1 177.7(8)
N2 U1 N1 C1 23.4(16)
O1 U1 O3 C23 -100.5(12)
O2 U1 O3 C23 84.2(12)
O4 U1 O3 C23 12(2)
N2 U1 O3 C23 168.9(11)
N1 U1 O3 C23 -3.5(11)
O2 Si1 C89 C94 -5.9(13)
C83 Si1 C89 C94 112.1(12)
C77 Si1 C89 C94 -129.9(11)
O2 Si1 C89 C90 174.4(11)
C83 Si1 C89 C90 -67.7(13)
C77 Si1 C89 C90 50.3(13)
O1 U1 N2 C44 93.0(11)
O2 U1 N2 C44 -88.6(11)
O4 U1 N2 C44 0.6(11)
O3 U1 N2 C44 -174.9(10)
N1 U1 N2 C44 -23(2)
O1 U1 N2 C30 -80.1(8)
O2 U1 N2 C30 98.3(8)
O4 U1 N2 C30 -172.5(9)
O3 U1 N2 C30 12.0(9)
N1 U1 N2 C30 163.5(11)
C90 C89 C94 C93 1(2)
Si1 C89 C94 C93 -178.7(10)
C54 C53 C58 C57 3.0(18)
C52 C53 C58 C57 176.3(11)
C53 C58 C57 C56 -1(2)
U1 O3 C23 C22 0(2)
U1 O3 C23 C24 177.7(8)
C5 C4 C3 C2 1(2)
C5 C4 C3 C7 175.2(13)
O2 Si1 C83 C88 38.1(13)
C89 Si1 C83 C88 -80.3(13)
C77 Si1 C83 C88 157.4(12)
O2 Si1 C83 C84 -143.8(12)
C89 Si1 C83 C84 97.9(13)
C77 Si1 C83 C84 -24.5(14)
C30 N2 C44 C51 175.5(12)
U1 N2 C44 C51 3.6(19)
C30 N2 C44 C45 -8.0(19)
U1 N2 C44 C45 -180.0(9)
C52 C51 C44 N2 -5(2)
C52 C51 C44 C45 179.0(13)
F6 C66 C67 F7 1.6(18)
C65 C66 C67 F7 179.6(12)
F6 C66 C67 C68 -178.6(12)
C65 C66 C67 C68 -1(2)
C4 C3 C2 C1 2.4(19)
C7 C3 C2 C1 -171.8(12)
C34 C33 C32 C31 -3(2)
C34 C33 C32 C36 -177.1(14)
C5 C6 C1 C2 6.9(18)
C5 C6 C1 N1 -174.0(11)
C3 C2 C1 C6 -6.4(18)
C3 C2 C1 N1 174.5(11)
C15 N1 C1 C6 73.1(14)
U1 N1 C1 C6 -98.8(11)
C15 N1 C1 C2 -107.7(13)
U1 N1 C1 C2 80.4(11)
N2 C44 C45 C50 -50.8(19)
C51 C44 C45 C50 125.8(15)
N2 C44 C45 C46 129.9(15)
C51 C44 C45 C46 -53.4(18)
O1 B1 C71 C72 114.0(15)
C65 B1 C71 C72 -127.5(14)
C59 B1 C71 C72 -8.1(19)
O1 B1 C71 C76 -52.0(16)
C65 B1 C71 C76 66.4(15)
C59 B1 C71 C76 -174.2(12)
C89 C94 C93 C92 -2(2)
C58 C53 C54 C55 -4.9(19)
C52 C53 C54 C55 -177.4(12)
O3 C23 C24 C29 -26.4(18)
C22 C23 C24 C29 151.3(13)
O3 C23 C24 C25 155.0(12)
C22 C23 C24 C25 -27(2)
C88 C83 C84 C85 2(2)
Si1 C83 C84 C85 -176.3(14)
C46 C45 C50 C49 0(2)
C44 C45 C50 C49 -179.7(14)
C21 C16 C17 C18 -3(2)
C15 C16 C17 C18 180.0(15)
C58 C57 C56 C55 1(2)
C1 N1 C15 C22 -178.5(11)
U1 N1 C15 C22 -7.9(17)
C1 N1 C15 C16 3.6(16)
U1 N1 C15 C16 174.2(8)
C21 C16 C15 N1 67.3(18)
C17 C16 C15 N1 -115.3(15)
C21 C16 C15 C22 -110.8(16)
C17 C16 C15 C22 66.6(17)
C29 C24 C25 C26 -2(2)
C23 C24 C25 C26 176.4(13)
C83 C84 C85 C86 -3(3)
C99 Co1 C98 C97 115.9(16)
C102 Co1 C98 C97 -50(3)
C95 Co1 C98 C97 79.8(11)
C104 Co1 C98 C97 -123.6(12)
C103 Co1 C98 C97 -82.0(13)
C100 Co1 C98 C97 -164.8(11)
C96 Co1 C98 C97 35.8(10)
C101 Co1 C98 C97 162.0(17)
C102 Co1 C98 C99 -165.7(19)
C95 Co1 C98 C99 -36.1(11)
C104 Co1 C98 C99 120.5(13)
C103 Co1 C98 C99 162.1(12)
C100 Co1 C98 C99 79.3(15)
C96 Co1 C98 C99 -80.1(12)
C97 Co1 C98 C99 -115.9(16)
C101 Co1 C98 C99 46(3)
C99 Co1 C102 C101 44(3)
C95 Co1 C102 C101 76.5(13)
C104 Co1 C102 C101 -82.2(12)
C103 Co1 C102 C101 -119.8(16)
C100 Co1 C102 C101 -38.2(11)
C96 Co1 C102 C101 119.1(11)
C97 Co1 C102 C101 160.5(10)
C98 Co1 C102 C101 -163.0(19)
C99 Co1 C102 C103 164(2)
C95 Co1 C102 C103 -163.7(12)
C104 Co1 C102 C103 37.5(13)
C100 Co1 C102 C103 81.5(13)
C96 Co1 C102 C103 -121.2(13)
C97 Co1 C102 C103 -79.7(14)
C98 Co1 C102 C103 -43(3)
C101 Co1 C102 C103 119.8(16)
C45 C50 C49 C48 -2(3)
F13 C74 C75 F14 -1(2)
C73 C74 C75 F14 179.3(15)
F13 C74 C75 C76 -177.6(14)
C73 C74 C75 C76 2(2)
C101 C102 C103 C104 2(2)
Co1 C102 C103 C104 -58.8(12)
C101 C102 C103 Co1 60.9(12)
C99 Co1 C103 C104 -46(3)
C102 Co1 C103 C104 119.0(18)
C95 Co1 C103 C104 165(2)
C100 Co1 C103 C104 37.8(12)
C96 Co1 C103 C104 -162.1(12)
C97 Co1 C103 C104 -120.8(13)
C98 Co1 C103 C104 -78.1(14)
C101 Co1 C103 C104 81.2(13)
C99 Co1 C103 C102 -164.6(19)
C95 Co1 C103 C102 46(3)
C104 Co1 C103 C102 -119.0(18)
C100 Co1 C103 C102 -81.2(13)
C96 Co1 C103 C102 78.9(14)
C97 Co1 C103 C102 120.1(12)
C98 Co1 C103 C102 162.8(11)
C101 Co1 C103 C102 -37.9(11)
C78 C77 C82 C81 -2(2)
Si1 C77 C82 C81 178.5(14)
C70 C69 C68 F8 179.7(15)
F9 C69 C68 F8 7(2)
C70 C69 C68 C67 -5(2)
F9 C69 C68 C67 -177.5(14)
F7 C67 C68 F8 -1(2)
C66 C67 C68 F8 179.0(13)
F7 C67 C68 C69 -176.7(14)
C66 C67 C68 C69 3(2)
C1 C6 C5 C4 -3.5(18)
C1 C6 C5 C11 174.7(12)
C3 C4 C5 C6 0(2)
C3 C4 C5 C11 -178.7(12)
C14 C11 C5 C6 -115.3(14)
C12 C11 C5 C6 2.8(19)
C13 C11 C5 C6 125.8(14)
C14 C11 C5 C4 63.0(17)
C12 C11 C5 C4 -179.0(12)
C13 C11 C5 C4 -56.0(17)
C94 C93 C92 C91 1(2)
O3 C23 C22 C15 2(2)
C24 C23 C22 C15 -175.1(12)
N1 C15 C22 C23 2(2)
C16 C15 C22 C23 179.9(13)
C4 C3 C7 C8 136.2(15)
C2 C3 C7 C8 -49.7(19)
C4 C3 C7 C9 14(2)
C2 C3 C7 C9 -172.1(16)
C4 C3 C7 C10 -108.3(16)
C2 C3 C7 C10 65.8(18)
C57 C56 C55 C54 -3(2)
C53 C54 C55 C56 5(2)
C99 Co1 C100 C101 -118.5(12)
C102 Co1 C100 C101 39.4(10)
C95 Co1 C100 C101 -76.9(14)
C104 Co1 C100 C101 122.6(18)
C103 Co1 C100 C101 85.0(12)
C96 Co1 C100 C101 -45(3)
C97 Co1 C100 C101 168.8(19)
C98 Co1 C100 C101 -161.8(10)
C99 Co1 C100 C104 118.9(13)
C102 Co1 C100 C104 -83.2(13)
C95 Co1 C100 C104 160.5(12)
C103 Co1 C100 C104 -37.6(11)
C96 Co1 C100 C104 -168(2)
C97 Co1 C100 C104 46(3)
C98 Co1 C100 C104 75.6(15)
C101 Co1 C100 C104 -122.6(18)
C97 C98 C99 C95 0.9(19)
Co1 C98 C99 C95 61.0(12)
C97 C98 C99 Co1 -60.1(12)
C102 Co1 C99 C95 44(3)
C104 Co1 C99 C95 161.6(12)
C103 Co1 C99 C95 -165(2)
C100 Co1 C99 C95 119.2(12)
C96 Co1 C99 C95 -38.4(11)
C97 Co1 C99 C95 -81.9(12)
C98 Co1 C99 C95 -121.1(17)
C101 Co1 C99 C95 77.1(13)
C102 Co1 C99 C98 165(2)
C95 Co1 C99 C98 121.1(17)
C104 Co1 C99 C98 -77.3(14)
C103 Co1 C99 C98 -44(3)
C100 Co1 C99 C98 -119.7(12)
C96 Co1 C99 C98 82.7(12)
C97 Co1 C99 C98 39.2(11)
C101 Co1 C99 C98 -161.8(11)
C33 C32 C31 C30 2(2)
C36 C32 C31 C30 176.1(13)
C34 C35 C30 C31 -5.1(19)
C34 C35 C30 N2 177.6(12)
C32 C31 C30 C35 2(2)
C32 C31 C30 N2 179.1(12)
C44 N2 C30 C35 -51.1(17)
U1 N2 C30 C35 122.8(11)
C44 N2 C30 C31 131.7(13)
U1 N2 C30 C31 -54.4(13)
F1 C60 C59 C64 -179.5(13)
C61 C60 C59 C64 -1(2)
F1 C60 C59 B1 4(2)
C61 C60 C59 B1 -177.6(14)
F5 C64 C59 C60 -177.8(14)
C63 C64 C59 C60 1(2)
F5 C64 C59 B1 -1(2)
C63 C64 C59 B1 177.6(14)
O1 B1 C59 C60 -16(2)
C65 B1 C59 C60 -134.6(14)
C71 B1 C59 C60 103.3(16)
O1 B1 C59 C64 167.4(13)
C65 B1 C59 C64 48.9(17)
C71 B1 C59 C64 -73.2(16)
F6 C66 C65 C70 177.1(12)
C67 C66 C65 C70 -0.7(19)
F6 C66 C65 B1 -1.6(18)
C67 C66 C65 B1 -179.5(12)
O1 B1 C65 C66 -50.4(16)
C59 B1 C65 C66 70.0(14)
C71 B1 C65 C66 -167.6(11)
O1 B1 C65 C70 131.1(14)
C59 B1 C65 C70 -108.5(15)
C71 B1 C65 C70 13.8(18)
C99 Co1 C96 C97 -81.4(12)
C102 Co1 C96 C97 120.8(12)
C95 Co1 C96 C97 -119.1(18)
C104 Co1 C96 C97 42(3)
C103 Co1 C96 C97 76.9(14)
C100 Co1 C96 C97 -163(2)
C98 Co1 C96 C97 -36.3(11)
C101 Co1 C96 C97 164.5(11)
C99 Co1 C96 C95 37.7(12)
C102 Co1 C96 C95 -120.1(12)
C104 Co1 C96 C95 161(2)
C103 Co1 C96 C95 -164.0(12)
C100 Co1 C96 C95 -43(3)
C97 Co1 C96 C95 119.1(18)
C98 Co1 C96 C95 82.9(13)
C101 Co1 C96 C95 -76.4(14)
C95 C96 C97 C98 -1(2)
Co1 C96 C97 C98 58.0(13)
C95 C96 C97 Co1 -58.6(12)
C99 C98 C97 C96 -0.1(19)
Co1 C98 C97 C96 -58.0(13)
C99 C98 C97 Co1 57.9(11)
C99 Co1 C97 C96 81.7(13)
C102 Co1 C97 C96 -77.8(13)
C95 Co1 C97 C96 38.1(12)
C104 Co1 C97 C96 -164.0(13)
C103 Co1 C97 C96 -121.9(12)
C100 Co1 C97 C96 161(2)
C98 Co1 C97 C96 122.1(16)
C101 Co1 C97 C96 -39(2)
C99 Co1 C97 C98 -40.4(11)
C102 Co1 C97 C98 160.1(11)
C95 Co1 C97 C98 -83.9(12)
C104 Co1 C97 C98 74.0(13)
C103 Co1 C97 C98 116.1(12)
C100 Co1 C97 C98 39(3)
C96 Co1 C97 C98 -122.1(16)
C101 Co1 C97 C98 -161.3(17)
C30 C35 C34 C33 4(2)
C30 C35 C34 C40 -173.6(13)
C32 C33 C34 C35 0(2)
C32 C33 C34 C40 177.6(15)
C42 C40 C34 C35 -128(2)
C41 C40 C34 C35 111.8(19)
C43 C40 C34 C35 -4(2)
C42 C40 C34 C33 54(2)
C41 C40 C34 C33 -66(2)
C43 C40 C34 C33 177.7(17)
U1 O4 C52 C51 9(2)
U1 O4 C52 C53 -172.5(8)
C44 C51 C52 O4 -1(2)
C44 C51 C52 C53 -179.5(12)
C58 C53 C52 O4 5.6(16)
C54 C53 C52 O4 178.3(12)
C58 C53 C52 C51 -175.6(12)
C54 C53 C52 C51 -2.9(18)
C82 C77 C78 C79 1(2)
Si1 C77 C78 C79 179.9(12)
C72 C71 C76 F15 176.9(13)
B1 C71 C76 F15 -15(2)
C72 C71 C76 C75 4(2)
B1 C71 C76 C75 171.6(13)
F14 C75 C76 F15 7(2)
C74 C75 C76 F15 -176.6(14)
F14 C75 C76 C71 -179.9(13)
C74 C75 C76 C71 -3(2)
C94 C89 C90 C91 0(2)
Si1 C89 C90 C91 -179.9(12)
C89 C90 C91 C92 -1(2)
C93 C92 C91 C90 0(2)
C50 C49 C48 C47 4(3)
C76 C71 C72 F11 -179.6(13)
B1 C71 C72 F11 14(2)
C76 C71 C72 C73 -4(2)
B1 C71 C72 C73 -170.9(14)
C104 C100 C101 C102 1(2)
Co1 C100 C101 C102 -57.1(12)
C104 C100 C101 Co1 57.6(13)
C103 C102 C101 C100 -1.7(19)
Co1 C102 C101 C100 58.5(11)
C103 C102 C101 Co1 -60.1(12)
C99 Co1 C101 C100 79.5(14)
C102 Co1 C101 C100 -117.6(16)
C95 Co1 C101 C100 120.5(13)
C104 Co1 C101 C100 -36.0(13)
C103 Co1 C101 C100 -79.4(13)
C96 Co1 C101 C100 162.0(13)
C97 Co1 C101 C100 -169.1(18)
C98 Co1 C101 C100 45(2)
C99 Co1 C101 C102 -162.8(11)
C95 Co1 C101 C102 -121.9(11)
C104 Co1 C101 C102 81.6(12)
C103 Co1 C101 C102 38.2(11)
C100 Co1 C101 C102 117.6(16)
C96 Co1 C101 C102 -80.3(12)
C97 Co1 C101 C102 -51(2)
C98 Co1 C101 C102 162.9(19)
C102 C103 C104 C100 -2(2)
Co1 C103 C104 C100 -59.3(12)
C102 C103 C104 Co1 57.5(12)
C101 C100 C104 C103 1(2)
Co1 C100 C104 C103 59.3(13)
C101 C100 C104 Co1 -58.5(13)
C99 Co1 C104 C103 161.3(11)
C102 Co1 C104 C103 -38.9(11)
C95 Co1 C104 C103 -166.8(19)
C100 Co1 C104 C103 -119.4(17)
C96 Co1 C104 C103 47(3)
C97 Co1 C104 C103 78.2(14)
C98 Co1 C104 C103 118.7(12)
C101 Co1 C104 C103 -83.6(12)
C99 Co1 C104 C100 -79.4(14)
C102 Co1 C104 C100 80.5(13)
C95 Co1 C104 C100 -47(3)
C103 Co1 C104 C100 119.4(17)
C96 Co1 C104 C100 167(2)
C97 Co1 C104 C100 -162.5(12)
C98 Co1 C104 C100 -121.9(12)
C101 Co1 C104 C100 35.7(12)
C25 C24 C29 C28 3(2)
C23 C24 C29 C28 -176.1(12)
C27 C28 C29 C24 -1(2)
C79 C80 C81 C82 -2(3)
C77 C82 C81 C80 3(3)
C20 C19 C18 C17 0(4)
C16 C17 C18 C19 1(3)
C81 C80 C79 C78 0(3)
C77 C78 C79 C80 0(3)
C17 C16 C21 C20 3(3)
C15 C16 C21 C20 -179.3(16)
C84 C85 C86 C87 2(3)
C88 C87 C86 C85 -1(3)
F1 C60 C61 F2 0(2)
C59 C60 C61 F2 -178.4(14)
F1 C60 C61 C62 -179.5(13)
C59 C60 C61 C62 2(2)
C68 C69 C70 F10 -177.5(15)
F9 C69 C70 F10 -5(2)
C68 C69 C70 C65 4(3)
F9 C69 C70 C65 176.3(14)
C66 C65 C70 F10 -179.6(13)
B1 C65 C70 F10 -1(2)
C66 C65 C70 C69 -1(2)
B1 C65 C70 C69 177.8(14)
C24 C25 C26 C27 0(2)
C25 C26 C27 C28 1(3)
C29 C28 C27 C26 -1(2)
C49 C48 C47 C46 -2(3)
C98 C99 C95 C96 -1(2)
Co1 C99 C95 C96 59.7(12)
C98 C99 C95 Co1 -61.0(12)
C97 C96 C95 C99 1(2)
Co1 C96 C95 C99 -58.3(12)
C97 C96 C95 Co1 59.5(12)
C102 Co1 C95 C99 -162.4(11)
C104 Co1 C95 C99 -44(3)
C103 Co1 C95 C99 163(2)
C100 Co1 C95 C99 -78.7(14)
C96 Co1 C95 C99 118.6(17)
C97 Co1 C95 C99 81.3(12)
C98 Co1 C95 C99 37.5(11)
C101 Co1 C95 C99 -120.0(11)
C99 Co1 C95 C96 -118.6(17)
C102 Co1 C95 C96 79.0(14)
C104 Co1 C95 C96 -162.7(19)
C103 Co1 C95 C96 44(3)
C100 Co1 C95 C96 162.7(12)
C97 Co1 C95 C96 -37.3(12)
C98 Co1 C95 C96 -81.0(13)
C101 Co1 C95 C96 121.4(12)
F13 C74 C73 F12 -2(3)
C75 C74 C73 F12 178.4(16)
F13 C74 C73 C72 177.2(16)
C75 C74 C73 C72 -3(3)
F11 C72 C73 F12 -2(2)
C71 C72 C73 F12 -177.2(16)
F11 C72 C73 C74 179.5(16)
C71 C72 C73 C74 4(3)
C31 C32 C36 C37 20(2)
C33 C32 C36 C37 -166.7(15)
C31 C32 C36 C38 -99.7(19)
C33 C32 C36 C38 74(2)
C31 C32 C36 C39 139.5(16)
C33 C32 C36 C39 -47(2)
C48 C47 C46 C45 -1(3)
C50 C45 C46 C47 2(3)
C44 C45 C46 C47 -178.5(16)
F2 C61 C62 F3 0(2)
C60 C61 C62 F3 -180.0(13)
F2 C61 C62 C63 177.9(15)
C60 C61 C62 C63 -2(2)
C86 C87 C88 C83 0(3)
C84 C83 C88 C87 0(2)
Si1 C83 C88 C87 177.8(13)
F5 C64 C63 F4 0(2)
C59 C64 C63 F4 -178.8(14)
F5 C64 C63 C62 177.2(15)
C59 C64 C63 C62 -1(3)
C61 C62 C63 F4 179.7(14)
F3 C62 C63 F4 -3(2)
C61 C62 C63 C64 2(3)
F3 C62 C63 C64 179.7(14)
C18 C19 C20 C21 1(4)
C16 C21 C20 C19 -2(3)
C114 C113 C112 C111 -141(4)
C112 C113 C114 C115 167(4)
C116 C115 C114 C113 -174(6)
C109 C108 C107 C106 -167(5)
C107 C108 C109 C110 154(4)
C108 C107 C106 C105 170(6)
